data_2238761
loop_
_publ_author_name
'Elboulali, Adel'
'Akriche, Samah'
'Rzaigui, Mohamed'

_publ_section_title
;
 Bis(2-methoxybenzylammonium) diaquabis(dihydrogen
 diphosphato-\k^2^<i>O</i>,<i>O</i>')manganate(II) dihydrate
;
_journal_coeditor_code LH5654
_journal_issue 11
_journal_name_full 'Acta Crystallographica Section E'
_journal_page_first m572
_journal_paper_doi 10.1107/S1600536813026366
_journal_volume 69
_journal_year 2013
_chemical_formula_iupac '(C8 H12 N O)2 [Mn (H2 P2 O7)2 (H2 O)2], 2H2 O'
_chemical_formula_moiety '2(C8 H12 N O +), H8 Mn O16 P4 2-, 2(H2 O)'
_chemical_formula_sum 'C16 H36 Mn N2 O20 P4'
_chemical_formula_weight 755.29
_space_group_IT_number 14
_symmetry_cell_setting monoclinic
_symmetry_space_group_name_Hall '-P 2ybc'
_symmetry_space_group_name_H-M 'P 1 21/c 1'
_atom_sites_solution_hydrogens geom
_atom_sites_solution_primary direct
_atom_sites_solution_secondary difmap
_audit_creation_method SHELXL-97
_cell_angle_alpha 90.00
_cell_angle_beta 93.80(4)
_cell_angle_gamma 90.00
_cell_formula_units_Z 2
_cell_length_a 13.971(2)
_cell_length_b 12.150(3)
_cell_length_c 9.169(2)
_cell_measurement_reflns_used 25
_cell_measurement_temperature 293
_cell_measurement_theta_max 11
_cell_measurement_theta_min 9
_cell_volume 1553.0(6)
_computing_cell_refinement 'CAD-4 EXPRESS (Enraf--Nonius, 1994)'
_computing_data_collection 'CAD-4 EXPRESS (Enraf--Nonius, 1994)'
_computing_data_reduction 'XCAD4 (Harms & Wocadlo, 1996)'
_computing_molecular_graphics
;
ORTEP-3 for Windows (Farrugia, 2012) and DIAMOND (Brandenburg & Putz,
2005)
;
_computing_publication_material
;
WinGX (Farrugia, 2012)
;
_computing_structure_refinement 'SHELXL97 (Sheldrick, 2008)'
_computing_structure_solution 'SHELXS97 (Sheldrick, 2008)'
_diffrn_ambient_temperature 293
_diffrn_measured_fraction_theta_full 0.985
_diffrn_measured_fraction_theta_max 0.985
_diffrn_measurement_device '\k-geometry diffractometer'
_diffrn_measurement_device_type 'Enraf--Nonius CAD-4'
_diffrn_measurement_method 'non-profiled omega scans'
_diffrn_radiation_monochromator graphite
_diffrn_radiation_source 'fine-focus sealed tube'
_diffrn_radiation_type AgK\a
_diffrn_radiation_wavelength 0.56087
_diffrn_reflns_av_R_equivalents 0.0280
_diffrn_reflns_av_sigmaI/netI 0.0617
_diffrn_reflns_limit_h_max 23
_diffrn_reflns_limit_h_min -2
_diffrn_reflns_limit_k_max 2
_diffrn_reflns_limit_k_min -20
_diffrn_reflns_limit_l_max 15
_diffrn_reflns_limit_l_min -15
_diffrn_reflns_number 9935
_diffrn_reflns_theta_full 27.98
_diffrn_reflns_theta_max 27.98
_diffrn_reflns_theta_min 2.20
_diffrn_standards_decay_% -1
_diffrn_standards_interval_time 120
_diffrn_standards_number 2
_exptl_absorpt_coefficient_mu 0.374
_exptl_absorpt_correction_T_max 0.9328
_exptl_absorpt_correction_T_min 0.9201
_exptl_absorpt_correction_type multi-scan
_exptl_absorpt_process_details
;
(Blessing, 1995)
;
_exptl_crystal_colour colorless
_exptl_crystal_density_diffrn 1.615
_exptl_crystal_density_method 'not measured'
_exptl_crystal_description prism
_exptl_crystal_F_000 782
_exptl_crystal_size_max 0.3
_exptl_crystal_size_mid 0.2
_exptl_crystal_size_min 0.1
_refine_diff_density_max 0.977
_refine_diff_density_min -0.445
_refine_ls_extinction_method none
_refine_ls_goodness_of_fit_ref 0.976
_refine_ls_hydrogen_treatment mixed
_refine_ls_matrix_type full
_refine_ls_number_parameters 212
_refine_ls_number_reflns 7513
_refine_ls_number_restraints 6
_refine_ls_restrained_S_all 0.976
_refine_ls_R_factor_all 0.1092
_refine_ls_R_factor_gt 0.0468
_refine_ls_shift/su_max 0.001
_refine_ls_shift/su_mean 0.000
_refine_ls_structure_factor_coef Fsqd
_refine_ls_weighting_details 'calc w=1/[\s^2^(Fo^2^)+(0.0510P)^2^] where P=(Fo^2^+2Fc^2^)/3'
_refine_ls_weighting_scheme calc
_refine_ls_wR_factor_gt 0.0941
_refine_ls_wR_factor_ref 0.1116
_reflns_number_gt 4417
_reflns_number_total 7513
_reflns_threshold_expression I>2\s(I)
_cod_data_source_file lh5654.cif
_cod_data_source_block I
_cod_original_sg_symbol_H-M 'P 21/c'
_cod_database_code 2238761

loop_
_symmetry_equiv_pos_as_xyz
'x, y, z'
'-x, y+1/2, -z+1/2'
'-x, -y, -z'
'x, -y-1/2, z-1/2'

loop_
_atom_site_type_symbol
_atom_site_label
_atom_site_fract_x
_atom_site_fract_y
_atom_site_fract_z
_atom_site_U_iso_or_equiv
_atom_site_adp_type
_atom_site_calc_flag
_atom_site_refinement_flags
_atom_site_occupancy
_atom_site_symmetry_multiplicity
Mn Mn1 0.5000 0.5000 0.5000 0.01975(7) Uani d S 1 2
P P1 0.40929(3) 0.24580(3) 0.52770(4) 0.01970(8) Uani d . 1 1
P P2 0.61630(3) 0.25518(3) 0.48651(4) 0.02071(8) Uani d . 1 1
O O1 0.36950(13) 0.19825(11) 0.38021(12) 0.0416(4) Uani d . 1 1
H H1O1 0.3705 0.2459 0.3170 0.062 Uiso calc R 1 1
O O2 0.40268(9) 0.36785(9) 0.53325(13) 0.0254(2) Uani d . 1 1
O O3 0.36529(9) 0.18355(9) 0.64756(11) 0.0265(2) Uani d . 1 1
O O4 0.51947(10) 0.20876(11) 0.54427(18) 0.0434(4) Uani d . 1 1
O O5 0.68873(10) 0.23523(12) 0.61998(13) 0.0372(3) Uani d . 1 1
H H5O5 0.6689 0.2648 0.6925 0.056 Uiso calc R 1 1
O O6 0.60365(9) 0.37401(9) 0.45084(14) 0.0281(2) Uani d . 1 1
O O7 0.64655(11) 0.18277(10) 0.36615(12) 0.0328(3) Uani d . 1 1
O O8 0.15813(12) 0.37510(16) 0.4909(2) 0.0591(5) Uani d . 1 1
O O1W 0.53579(13) 0.49630(11) 0.73711(14) 0.0397(3) Uani d D 1 1
H H1W1 0.5620(17) 0.5541(11) 0.775(3) 0.060 Uiso d D 1 1
H H2W1 0.5603(18) 0.4381(11) 0.776(3) 0.060 Uiso d D 1 1
O O2W 0.24876(11) 0.49273(11) 1.02182(16) 0.0372(3) Uani d D 1 1
H H1W2 0.2768(17) 0.5511(12) 1.057(3) 0.056 Uiso d D 1 1
H H2W2 0.2729(17) 0.4349(11) 1.062(2) 0.056 Uiso d D 1 1
N N1 0.27883(11) 0.49595(12) 0.72005(17) 0.0308(3) Uani d . 1 1
H H1N1 0.2782 0.4801 0.8148 0.046 Uiso calc R 1 1
H H2N1 0.3274 0.5412 0.7059 0.046 Uiso calc R 1 1
H H3N1 0.2859 0.4342 0.6696 0.046 Uiso calc R 1 1
C C1 0.18760(15) 0.54946(17) 0.6701(3) 0.0406(5) Uani d . 1 1
H H1A 0.1913 0.5724 0.5692 0.049 Uiso calc R 1 1
H H1B 0.1793 0.6150 0.7282 0.049 Uiso calc R 1 1
C C2 0.10154(15) 0.47695(17) 0.6805(2) 0.0378(4) Uani d . 1 1
C C3 0.0334(2) 0.4970(2) 0.7795(3) 0.0602(7) Uani d . 1 1
H H3 0.0429 0.5533 0.8477 0.072 Uiso calc R 1 1
C C4 -0.0495(2) 0.4331(4) 0.7777(4) 0.0810(11) Uani d . 1 1
H H4 -0.0955 0.4468 0.8443 0.097 Uiso calc R 1 1
C C5 -0.0629(2) 0.3510(3) 0.6785(4) 0.0788(10) Uani d . 1 1
H H5 -0.1188 0.3094 0.6769 0.095 Uiso calc R 1 1
C C6 0.00385(19) 0.3278(2) 0.5809(4) 0.0623(7) Uani d . 1 1
H H6 -0.0061 0.2705 0.5144 0.075 Uiso calc R 1 1
C C7 0.08660(15) 0.39064(18) 0.5820(2) 0.0423(5) Uani d . 1 1
C C8 0.1448(3) 0.2977(3) 0.3750(4) 0.0961(13) Uani d . 1 1
H H8A 0.1356 0.2257 0.4147 0.144 Uiso calc R 1 1
H H8B 0.2004 0.2974 0.3188 0.144 Uiso calc R 1 1
H H8C 0.0894 0.3178 0.3132 0.144 Uiso calc R 1 1

loop_
_atom_site_aniso_label
_atom_site_aniso_U_11
_atom_site_aniso_U_22
_atom_site_aniso_U_33
_atom_site_aniso_U_12
_atom_site_aniso_U_13
_atom_site_aniso_U_23
Mn1 0.02626(17) 0.01297(12) 0.02024(13) -0.00102(13) 0.00333(11) -0.00008(12)
P1 0.02775(18) 0.01485(17) 0.01671(15) -0.00373(16) 0.00300(13) 0.00009(13)
P2 0.02652(19) 0.01738(17) 0.01837(16) 0.00336(16) 0.00264(13) 0.00126(14)
O1 0.0818(11) 0.0257(6) 0.0167(5) -0.0164(7) -0.0012(6) -0.0003(5)
O2 0.0296(6) 0.0157(5) 0.0311(6) -0.0023(4) 0.0044(5) -0.0019(4)
O3 0.0400(7) 0.0221(5) 0.0178(5) -0.0083(5) 0.0045(5) 0.0020(4)
O4 0.0319(7) 0.0262(6) 0.0733(10) 0.0032(5) 0.0135(7) 0.0195(7)
O5 0.0430(7) 0.0460(8) 0.0218(5) 0.0175(6) -0.0033(5) -0.0051(5)
O6 0.0313(6) 0.0170(5) 0.0370(6) 0.0015(4) 0.0111(5) 0.0024(4)
O7 0.0538(8) 0.0244(6) 0.0205(5) 0.0076(6) 0.0038(5) -0.0016(4)
O8 0.0425(9) 0.0722(12) 0.0618(10) 0.0020(9) -0.0021(8) -0.0262(9)
O1W 0.0682(10) 0.0235(6) 0.0254(6) -0.0043(7) -0.0122(6) 0.0004(5)
O2W 0.0397(7) 0.0319(7) 0.0395(7) 0.0032(6) -0.0020(6) 0.0002(6)
N1 0.0305(7) 0.0275(7) 0.0346(7) -0.0001(6) 0.0043(6) 0.0013(6)
C1 0.0389(11) 0.0283(9) 0.0535(12) 0.0026(8) -0.0065(9) 0.0057(8)
C2 0.0314(9) 0.0397(11) 0.0417(10) 0.0038(8) -0.0019(8) 0.0058(8)
C3 0.0462(13) 0.0774(19) 0.0575(14) 0.0148(14) 0.0077(11) 0.0006(13)
C4 0.0421(15) 0.125(3) 0.078(2) 0.0154(18) 0.0190(14) 0.037(2)
C5 0.0373(14) 0.093(2) 0.105(3) -0.0157(15) -0.0083(15) 0.049(2)
C6 0.0424(13) 0.0519(15) 0.089(2) -0.0130(11) -0.0224(13) 0.0182(14)
C7 0.0328(10) 0.0407(11) 0.0515(12) -0.0007(9) -0.0107(9) 0.0063(9)
C8 0.079(2) 0.114(3) 0.092(2) 0.026(2) -0.0193(19) -0.062(2)

loop_
_atom_type_symbol
_atom_type_description
_atom_type_scat_dispersion_real
_atom_type_scat_dispersion_imag
_atom_type_scat_source
C C 0.0015 0.0009 'International Tables Vol C Tables 4.2.6.8 and 6.1.1.4'
H H 0.0000 0.0000 'International Tables Vol C Tables 4.2.6.8 and 6.1.1.4'
N N 0.0030 0.0019 'International Tables Vol C Tables 4.2.6.8 and 6.1.1.4'
O O 0.0056 0.0036 'International Tables Vol C Tables 4.2.6.8 and 6.1.1.4'
P P 0.0667 0.0580 'International Tables Vol C Tables 4.2.6.8 and 6.1.1.4'
Mn Mn 0.2704 0.4681 'International Tables Vol C Tables 4.2.6.8 and 6.1.1.4'

loop_
_geom_angle_atom_site_label_1
_geom_angle_atom_site_label_2
_geom_angle_atom_site_label_3
_geom_angle_site_symmetry_1
_geom_angle_site_symmetry_3
_geom_angle
O2 Mn1 O2 3_666 . 180.0
O2 Mn1 O6 3_666 3_666 86.53(5)
O2 Mn1 O6 . 3_666 93.47(5)
O2 Mn1 O6 3_666 . 93.47(5)
O2 Mn1 O6 . . 86.53(5)
O6 Mn1 O6 3_666 . 180.00(7)
O2 Mn1 O1W 3_666 3_666 87.07(6)
O2 Mn1 O1W . 3_666 92.93(6)
O6 Mn1 O1W 3_666 3_666 94.56(6)
O6 Mn1 O1W . 3_666 85.44(6)
O2 Mn1 O1W 3_666 . 92.93(6)
O2 Mn1 O1W . . 87.07(6)
O6 Mn1 O1W 3_666 . 85.44(6)
O6 Mn1 O1W . . 94.56(6)
O1W Mn1 O1W 3_666 . 180.0
O2 P1 O3 . . 116.66(7)
O2 P1 O1 . . 112.62(7)
O3 P1 O1 . . 108.22(7)
O2 P1 O4 . . 109.79(7)
O3 P1 O4 . . 103.12(8)
O1 P1 O4 . . 105.47(10)
O6 P2 O7 . . 116.38(7)
O6 P2 O5 . . 112.70(8)
O7 P2 O5 . . 106.76(7)
O6 P2 O4 . . 109.04(7)
O7 P2 O4 . . 109.02(9)
O5 P2 O4 . . 101.92(9)
P1 O1 H1O1 . . 109.5
P1 O2 Mn1 . . 134.61(8)
P2 O4 P1 . . 134.68(9)
P2 O5 H5O5 . . 109.5
P2 O6 Mn1 . . 135.10(8)
C7 O8 C8 . . 119.1(2)
Mn1 O1W H1W1 . . 116.6(16)
Mn1 O1W H2W1 . . 119.0(16)
H1W1 O1W H2W1 . . 111.4(19)
H1W2 O2W H2W2 . . 111(2)
C1 N1 H1N1 . . 109.5
C1 N1 H2N1 . . 109.5
H1N1 N1 H2N1 . . 109.5
C1 N1 H3N1 . . 109.5
H1N1 N1 H3N1 . . 109.5
H2N1 N1 H3N1 . . 109.5
N1 C1 C2 . . 113.65(16)
N1 C1 H1A . . 108.8
C2 C1 H1A . . 108.8
N1 C1 H1B . . 108.8
C2 C1 H1B . . 108.8
H1A C1 H1B . . 107.7
C3 C2 C7 . . 118.7(2)
C3 C2 C1 . . 122.0(2)
C7 C2 C1 . . 119.3(2)
C2 C3 C4 . . 120.2(3)
C2 C3 H3 . . 119.9
C4 C3 H3 . . 119.9
C5 C4 C3 . . 119.7(3)
C5 C4 H4 . . 120.1
C3 C4 H4 . . 120.1
C4 C5 C6 . . 121.5(3)
C4 C5 H5 . . 119.2
C6 C5 H5 . . 119.2
C5 C6 C7 . . 119.2(3)
C5 C6 H6 . . 120.4
C7 C6 H6 . . 120.4
O8 C7 C6 . . 124.5(2)
O8 C7 C2 . . 114.79(19)
C6 C7 C2 . . 120.7(3)
O8 C8 H8A . . 109.5
O8 C8 H8B . . 109.5
H8A C8 H8B . . 109.5
O8 C8 H8C . . 109.5
H8A C8 H8C . . 109.5
H8B C8 H8C . . 109.5

loop_
_geom_bond_atom_site_label_1
_geom_bond_atom_site_label_2
_geom_bond_site_symmetry_2
_geom_bond_distance
Mn1 O2 3_666 2.1389(12)
Mn1 O2 . 2.1389(12)
Mn1 O6 3_666 2.1749(12)
Mn1 O6 . 2.1749(12)
Mn1 O1W 3_666 2.1987(14)
Mn1 O1W . 2.1987(14)
P1 O2 . 1.4868(12)
P1 O3 . 1.4991(12)
P1 O1 . 1.5400(13)
P1 O4 . 1.6013(15)
P2 O6 . 1.4883(13)
P2 O7 . 1.4941(13)
P2 O5 . 1.5545(14)
P2 O4 . 1.5886(15)
O1 H1O1 . 0.8200
O5 H5O5 . 0.8200
O8 C7 . 1.357(3)
O8 C8 . 1.422(3)
O1W H1W1 . 0.855(9)
O1W H2W1 . 0.852(9)
O2W H1W2 . 0.861(9)
O2W H2W2 . 0.854(9)
N1 C1 . 1.476(3)
N1 H1N1 . 0.8900
N1 H2N1 . 0.8900
N1 H3N1 . 0.8900
C1 C2 . 1.499(3)
C1 H1A . 0.9700
C1 H1B . 0.9700
C2 C3 . 1.380(4)
C2 C7 . 1.390(3)
C3 C4 . 1.393(5)
C3 H3 . 0.9300
C4 C5 . 1.355(5)
C4 H4 . 0.9300
C5 C6 . 1.363(5)
C5 H5 . 0.9300
C6 C7 . 1.385(3)
C6 H6 . 0.9300
C8 H8A . 0.9600
C8 H8B . 0.9600
C8 H8C . 0.9600

loop_
_geom_hbond_atom_site_label_D
_geom_hbond_atom_site_label_H
_geom_hbond_atom_site_label_A
_geom_hbond_site_symmetry_A
_geom_hbond_distance_DH
_geom_hbond_distance_HA
_geom_hbond_distance_DA
_geom_hbond_angle_DHA
O1 H1O1 O3 4_565 0.82 1.77 2.5689(17) 163.7
O5 H5O5 O7 4_566 0.82 1.76 2.5711(18) 168.8
O1W H1W1 O3 2_656 0.855(9) 1.979(10) 2.8304(19) 174(3)
O1W H2W1 O7 4_566 0.852(9) 2.041(11) 2.879(2) 167(2)
O2W H1W2 O7 2_656 0.861(9) 2.027(10) 2.886(2) 175(3)
O2W H2W2 O3 4_566 0.854(9) 2.053(12) 2.8842(19) 164(2)
N1 H1N1 O2W . 0.89 1.97 2.826(2) 159.6
N1 H2N1 O6 3_666 0.89 2.06 2.826(2) 143.9
N1 H3N1 O8 . 0.89 2.45 2.991(2) 119.6
N1 H3N1 O2 . 0.89 2.27 2.957(2) 134.0

loop_
_geom_torsion_atom_site_label_1
_geom_torsion_atom_site_label_2
_geom_torsion_atom_site_label_3
_geom_torsion_atom_site_label_4
_geom_torsion_site_symmetry_1
_geom_torsion
O3 P1 O2 Mn1 . 136.77(10)
O1 P1 O2 Mn1 . -97.20(12)
O4 P1 O2 Mn1 . 19.99(13)
O6 Mn1 O2 P1 3_666 -178.37(10)
O6 Mn1 O2 P1 . 1.63(10)
O1W Mn1 O2 P1 3_666 86.87(11)
O1W Mn1 O2 P1 . -93.13(11)
O6 P2 O4 P1 . 22.20(18)
O7 P2 O4 P1 . -105.83(15)
O5 P2 O4 P1 . 141.55(15)
O2 P1 O4 P2 . -38.38(18)
O3 P1 O4 P2 . -163.37(14)
O1 P1 O4 P2 . 83.20(16)
O7 P2 O6 Mn1 . 139.06(11)
O5 P2 O6 Mn1 . -97.14(12)
O4 P2 O6 Mn1 . 15.27(14)
O2 Mn1 O6 P2 3_666 157.14(11)
O2 Mn1 O6 P2 . -22.86(11)
O1W Mn1 O6 P2 3_666 -116.08(12)
O1W Mn1 O6 P2 . 63.92(12)
N1 C1 C2 C3 . 111.1(2)
N1 C1 C2 C7 . -72.7(2)
C7 C2 C3 C4 . -1.5(4)
C1 C2 C3 C4 . 174.7(2)
C2 C3 C4 C5 . 0.2(4)
C3 C4 C5 C6 . 1.0(5)
C4 C5 C6 C7 . -0.8(4)
C8 O8 C7 C6 . 7.3(4)
C8 O8 C7 C2 . -172.6(2)
C5 C6 C7 O8 . 179.7(2)
C5 C6 C7 C2 . -0.5(4)
C3 C2 C7 O8 . -178.5(2)
C1 C2 C7 O8 . 5.2(3)
C3 C2 C7 C6 . 1.6(3)
C1 C2 C7 C6 . -174.7(2)
